data_4102279
loop_
_publ_author_name
'Fu Chen'
'Guibin Ma'
'Guy M. Bernard'
'Ronald G. Cavell'
'Robert McDonald'
'Michael J. Ferguson'
'Roderick E. Wasylishen'

_publ_contact_author_address
; Department of Chemistry
  University of Alberta
  Edmonton, Alberta T6G 2G2
  Canada
;
_publ_contact_author_email Roderick.Wasylishen@ualberta.ca
_publ_contact_author_fax 1(780)4928231
_publ_contact_author_name 'Dr. Roderick E. Wasylishen'
_publ_contact_author_phone 1(780)4924336
_publ_section_title
;
 Solid-State 115In and 31P NMR Studies of Triarylphosphine Indium
 Trihalide Adducts
;
_journal_name_full 'Journal of the American Chemical Society'
_journal_page_first 5479
_journal_page_last 5493
_journal_paper_doi 10.1021/ja100625p
_journal_volume 132
_journal_year 2010
_chemical_formula_moiety 'C27 H33 Br3 In O9 P'
_chemical_formula_sum 'C27 H33 Br3 In O9 P'
_chemical_formula_weight 887.05
_space_group_IT_number 2
_symmetry_cell_setting triclinic
_symmetry_space_group_name_Hall '-P 1'
_symmetry_space_group_name_H-M 'P -1'
_atom_sites_solution_hydrogens geom
_atom_sites_solution_primary direct
_atom_sites_solution_secondary difmap
_audit_creation_method 'manual editing of SHELXL template'
_cell_angle_alpha 104.4773(8)
_cell_angle_beta 104.0140(7)
_cell_angle_gamma 101.5821(8)
_cell_formula_units_Z 2
_cell_length_a 10.7486(6)
_cell_length_b 12.3701(7)
_cell_length_c 13.4953(8)
_cell_measurement_reflns_used 5807
_cell_measurement_temperature 193(2)
_cell_measurement_theta_max 27.48
_cell_measurement_theta_min 2.29
_cell_volume 1619.14(16)
_computing_cell_refinement 'Bruker SAINT (Bruker, 1997)'
_computing_data_collection 'Bruker SMART (Bruker, 1997)'
_computing_data_reduction 'Bruker SAINT (Bruker, 1997)'
_computing_molecular_graphics 'Bruker SHELXTL (Bruker, 1997)'
_computing_publication_material 'Bruker SHELXTL (Bruker, 1997)'
_computing_structure_refinement 'SHELXL-97 (Sheldrick, 1997)'
_computing_structure_solution 'DIRDIF-96 (Beurskens et al., 1996)'
_diffrn_ambient_temperature 193(2)
_diffrn_detector_area_resol_mean 8.192
_diffrn_measured_fraction_theta_full 0.992
_diffrn_measured_fraction_theta_max 0.992
_diffrn_measurement_device_type 'Bruker PLATFORM diffractometer/SMART 1000 CCD area detector'
_diffrn_measurement_method '\w scans'
_diffrn_radiation_monochromator graphite
_diffrn_radiation_source 'fine-focus sealed tube'
_diffrn_radiation_type MoK\a
_diffrn_radiation_wavelength 0.71073
_diffrn_reflns_av_R_equivalents 0.0111
_diffrn_reflns_av_sigmaI/netI 0.0168
_diffrn_reflns_limit_h_max 13
_diffrn_reflns_limit_h_min -13
_diffrn_reflns_limit_k_max 16
_diffrn_reflns_limit_k_min -16
_diffrn_reflns_limit_l_max 17
_diffrn_reflns_limit_l_min -17
_diffrn_reflns_number 14352
_diffrn_reflns_theta_full 27.51
_diffrn_reflns_theta_max 27.51
_diffrn_reflns_theta_min 1.64
_diffrn_standards_decay_% 0
_diffrn_standards_interval_time 0
_diffrn_standards_number 0
_exptl_absorpt_coefficient_mu 4.529
_exptl_absorpt_correction_T_max 0.2582
_exptl_absorpt_correction_T_min 0.2298
_exptl_absorpt_correction_type integration
_exptl_absorpt_process_details 'Bruker SHELXTL (Bruker, 1997)'
_exptl_crystal_colour colorless
_exptl_crystal_density_diffrn 1.819
_exptl_crystal_density_method 'not measured'
_exptl_crystal_description prism
_exptl_crystal_F_000 872
_exptl_crystal_size_max 0.46
_exptl_crystal_size_mid 0.42
_exptl_crystal_size_min 0.41
_refine_diff_density_max 2.042
_refine_diff_density_min -0.358
_refine_diff_density_rms 0.082
_refine_ls_extinction_method none
_refine_ls_goodness_of_fit_ref 1.052
_refine_ls_hydrogen_treatment constr
_refine_ls_matrix_type full
_refine_ls_number_parameters 370
_refine_ls_number_reflns 7388
_refine_ls_number_restraints 0
_refine_ls_restrained_S_all 1.052
_refine_ls_R_factor_all 0.0308
_refine_ls_R_factor_gt 0.0267
_refine_ls_shift/su_max 0.001
_refine_ls_shift/su_mean 0.000
_refine_ls_structure_factor_coef Fsqd
_refine_ls_weighting_details 'calc w=1/[\s^2^(Fo^2^)+(0.0388P)^2^+1.1919P] where P=(Fo^2^+2Fc^2^)/3'
_refine_ls_weighting_scheme calc
_refine_ls_wR_factor_gt 0.0678
_refine_ls_wR_factor_ref 0.0694
_reflns_number_gt 6658
_reflns_number_total 7388
_reflns_threshold_expression I>2\s(I)
_cod_data_source_file ja100625p_si_005.cif
_cod_data_source_block Br3In(TMP)(1)
_cod_database_code 4102279

loop_
_symmetry_equiv_pos_as_xyz
'x, y, z'
'-x, -y, -z'

loop_
_atom_site_label
_atom_site_type_symbol
_atom_site_fract_x
_atom_site_fract_y
_atom_site_fract_z
_atom_site_U_iso_or_equiv
_atom_site_adp_type
_atom_site_occupancy
_atom_site_symmetry_multiplicity
_atom_site_calc_flag
_atom_site_refinement_flags
In In 0.611618(16) 0.218600(14) 0.329375(13) 0.02656(5) Uani 1 1 d .
Br1 Br 0.68110(3) 0.28421(2) 0.18200(2) 0.03718(7) Uani 1 1 d .
Br2 Br 0.74695(3) 0.08249(3) 0.37396(2) 0.04393(8) Uani 1 1 d .
Br3 Br 0.71108(3) 0.39300(3) 0.49690(2) 0.04848(9) Uani 1 1 d .
P P 0.35755(5) 0.14478(5) 0.26149(4) 0.01838(11) Uani 1 1 d .
O11 O 0.43194(17) 0.37624(14) 0.27608(13) 0.0275(3) Uani 1 1 d .
O12 O 0.2170(2) 0.34591(18) -0.09347(16) 0.0430(5) Uani 1 1 d .
O13 O 0.17895(17) 0.01680(14) 0.02670(13) 0.0300(4) Uani 1 1 d .
O21 O 0.47761(17) -0.00321(14) 0.14474(14) 0.0271(3) Uani 1 1 d .
O22 O 0.2227(2) -0.37060(16) 0.1297(2) 0.0482(5) Uani 1 1 d .
O23 O 0.11414(17) -0.01740(15) 0.27841(15) 0.0310(4) Uani 1 1 d .
O31 O 0.46531(18) 0.14052(15) 0.47148(13) 0.0305(4) Uani 1 1 d .
O32 O 0.1804(2) 0.30805(19) 0.64321(15) 0.0424(5) Uani 1 1 d .
O33 O 0.13161(17) 0.26067(16) 0.26921(13) 0.0306(4) Uani 1 1 d .
C11 C 0.3055(2) 0.19898(19) 0.15090(17) 0.0197(4) Uani 1 1 d .
C12 C 0.3570(2) 0.31877(19) 0.17220(18) 0.0223(4) Uani 1 1 d .
C13 C 0.3309(2) 0.3727(2) 0.09323(19) 0.0270(5) Uani 1 1 d .
H13 H 0.3671 0.4540 0.1090 0.032 Uiso 1 1 calc R
C14 C 0.2501(2) 0.3032(2) -0.00950(19) 0.0284(5) Uani 1 1 d .
C15 C 0.1963(2) 0.1848(2) -0.03373(18) 0.0276(5) Uani 1 1 d .
H15 H 0.1403 0.1396 -0.1043 0.033 Uiso 1 1 calc R
C16 C 0.2246(2) 0.13238(19) 0.04531(18) 0.0223(4) Uani 1 1 d .
C17 C 0.4895(3) 0.4990(2) 0.3080(2) 0.0370(6) Uani 1 1 d .
H17A H 0.5422 0.5272 0.3843 0.044 Uiso 1 1 calc R
H17B H 0.4184 0.5374 0.2969 0.044 Uiso 1 1 calc R
H17C H 0.5475 0.5165 0.2648 0.044 Uiso 1 1 calc R
C18 C 0.2937(4) 0.4580(3) -0.0836(2) 0.0469(7) Uani 1 1 d .
H18A H 0.2647 0.4747 -0.1514 0.056 Uiso 1 1 calc R
H18B H 0.3883 0.4604 -0.0668 0.056 Uiso 1 1 calc R
H18C H 0.2809 0.5163 -0.0256 0.056 Uiso 1 1 calc R
C19 C 0.0945(3) -0.0553(2) -0.0789(2) 0.0355(6) Uani 1 1 d .
H19A H 0.0691 -0.1362 -0.0796 0.043 Uiso 1 1 calc R
H19B H 0.1427 -0.0495 -0.1312 0.043 Uiso 1 1 calc R
H19C H 0.0141 -0.0294 -0.0978 0.043 Uiso 1 1 calc R
C21 C 0.3038(2) -0.01137(18) 0.21976(17) 0.0197(4) Uani 1 1 d .
C22 C 0.3784(2) -0.0722(2) 0.16641(17) 0.0225(4) Uani 1 1 d .
C23 C 0.3500(3) -0.1916(2) 0.1372(2) 0.0286(5) Uani 1 1 d .
H23 H 0.4023 -0.2311 0.1022 0.034 Uiso 1 1 calc R
C24 C 0.2429(3) -0.2533(2) 0.1603(2) 0.0298(5) Uani 1 1 d .
C25 C 0.1633(2) -0.1974(2) 0.2090(2) 0.0278(5) Uani 1 1 d .
H25 H 0.0894 -0.2408 0.2227 0.033 Uiso 1 1 calc R
C26 C 0.1934(2) -0.0769(2) 0.23734(18) 0.0224(4) Uani 1 1 d .
C27 C 0.5632(3) -0.0587(2) 0.0954(2) 0.0350(6) Uani 1 1 d .
H27A H 0.6284 -0.0005 0.0825 0.042 Uiso 1 1 calc R
H27B H 0.5092 -0.1180 0.0269 0.042 Uiso 1 1 calc R
H27C H 0.6102 -0.0954 0.1434 0.042 Uiso 1 1 calc R
C28 C 0.1176(4) -0.4388(3) 0.1543(4) 0.0655(12) Uani 1 1 d .
H28A H 0.1145 -0.5210 0.1288 0.079 Uiso 1 1 calc R
H28B H 0.0323 -0.4278 0.1186 0.079 Uiso 1 1 calc R
H28C H 0.1338 -0.4144 0.2322 0.079 Uiso 1 1 calc R
C29 C 0.0369(3) -0.0662(3) 0.3378(2) 0.0363(6) Uani 1 1 d .
H29A H -0.0117 -0.0124 0.3649 0.044 Uiso 1 1 calc R
H29B H 0.0965 -0.0793 0.3985 0.044 Uiso 1 1 calc R
H29C H -0.0269 -0.1404 0.2906 0.044 Uiso 1 1 calc R
C31 C 0.2983(2) 0.20104(19) 0.37215(17) 0.0216(4) Uani 1 1 d .
C32 C 0.3622(2) 0.19025(19) 0.47143(18) 0.0243(4) Uani 1 1 d .
C33 C 0.3214(3) 0.2257(2) 0.56158(18) 0.0288(5) Uani 1 1 d .
H33 H 0.3651 0.2169 0.6280 0.035 Uiso 1 1 calc R
C34 C 0.2151(3) 0.2745(2) 0.55183(19) 0.0295(5) Uani 1 1 d .
C35 C 0.1508(2) 0.2884(2) 0.45586(19) 0.0278(5) Uani 1 1 d .
H35 H 0.0792 0.3230 0.4512 0.033 Uiso 1 1 calc R
C36 C 0.1920(2) 0.25148(19) 0.36622(18) 0.0237(4) Uani 1 1 d .
C37 C 0.5482(3) 0.1437(3) 0.5741(2) 0.0399(6) Uani 1 1 d .
H37A H 0.6187 0.1069 0.5634 0.048 Uiso 1 1 calc R
H37B H 0.4936 0.1017 0.6085 0.048 Uiso 1 1 calc R
H37C H 0.5887 0.2246 0.6200 0.048 Uiso 1 1 calc R
C38 C 0.0747(4) 0.3614(3) 0.6376(3) 0.0518(8) Uani 1 1 d .
H38A H 0.0575 0.3792 0.7071 0.062 Uiso 1 1 calc R
H38B H -0.0060 0.3083 0.5816 0.062 Uiso 1 1 calc R
H38C H 0.0998 0.4334 0.6202 0.062 Uiso 1 1 calc R
C39 C 0.0338(3) 0.3233(2) 0.2646(2) 0.0377(6) Uani 1 1 d .
H39A H -0.0033 0.3224 0.1904 0.045 Uiso 1 1 calc R
H39B H 0.0753 0.4038 0.3114 0.045 Uiso 1 1 calc R
H39C H -0.0379 0.2867 0.2888 0.045 Uiso 1 1 calc R

loop_
_atom_site_aniso_label
_atom_site_aniso_U_11
_atom_site_aniso_U_22
_atom_site_aniso_U_33
_atom_site_aniso_U_23
_atom_site_aniso_U_13
_atom_site_aniso_U_12
In 0.02066(8) 0.02720(9) 0.02835(9) 0.00880(7) 0.00301(6) 0.00458(6)
Br1 0.02966(13) 0.04264(15) 0.04500(15) 0.02172(12) 0.01508(11) 0.00810(11)
Br2 0.03958(15) 0.05094(17) 0.04554(16) 0.01910(13) 0.00641(12) 0.02499(13)
Br3 0.05170(18) 0.03372(15) 0.03837(15) 0.00122(12) -0.00449(13) 0.00023(13)
P 0.0181(2) 0.0183(2) 0.0175(2) 0.00527(19) 0.0039(2) 0.00497(19)
O11 0.0343(9) 0.0188(8) 0.0223(8) 0.0036(6) 0.0037(7) 0.0018(7)
O12 0.0495(12) 0.0432(11) 0.0334(10) 0.0245(9) 0.0018(9) 0.0041(9)
O13 0.0327(9) 0.0230(8) 0.0234(8) 0.0043(6) -0.0031(7) 0.0023(7)
O21 0.0270(8) 0.0260(8) 0.0333(9) 0.0091(7) 0.0174(7) 0.0081(7)
O22 0.0596(13) 0.0200(9) 0.0762(15) 0.0118(9) 0.0442(12) 0.0110(9)
O23 0.0276(8) 0.0244(8) 0.0467(10) 0.0101(7) 0.0206(8) 0.0092(7)
O31 0.0362(9) 0.0346(9) 0.0222(8) 0.0109(7) 0.0039(7) 0.0165(8)
O32 0.0493(12) 0.0523(12) 0.0276(9) 0.0076(8) 0.0222(9) 0.0123(10)
O33 0.0286(9) 0.0443(10) 0.0256(8) 0.0132(7) 0.0096(7) 0.0200(8)
C11 0.0192(10) 0.0227(10) 0.0192(9) 0.0083(8) 0.0065(8) 0.0073(8)
C12 0.0217(10) 0.0244(11) 0.0220(10) 0.0074(8) 0.0083(8) 0.0071(8)
C13 0.0305(12) 0.0240(11) 0.0294(11) 0.0124(9) 0.0095(10) 0.0086(9)
C14 0.0300(12) 0.0345(13) 0.0262(11) 0.0158(10) 0.0090(9) 0.0124(10)
C15 0.0261(11) 0.0331(12) 0.0206(10) 0.0078(9) 0.0037(9) 0.0070(9)
C16 0.0195(10) 0.0236(11) 0.0222(10) 0.0055(8) 0.0055(8) 0.0058(8)
C17 0.0500(16) 0.0193(12) 0.0325(13) 0.0034(10) 0.0063(12) 0.0031(11)
C18 0.062(2) 0.0432(16) 0.0367(15) 0.0244(13) 0.0118(14) 0.0070(14)
C19 0.0325(13) 0.0320(13) 0.0266(12) -0.0005(10) -0.0004(10) -0.0008(10)
C21 0.0200(10) 0.0180(10) 0.0202(9) 0.0061(8) 0.0045(8) 0.0053(8)
C22 0.0226(10) 0.0244(11) 0.0216(10) 0.0084(8) 0.0077(8) 0.0063(8)
C23 0.0329(12) 0.0253(11) 0.0328(12) 0.0082(9) 0.0170(10) 0.0123(10)
C24 0.0356(13) 0.0210(11) 0.0353(13) 0.0086(9) 0.0153(11) 0.0084(9)
C25 0.0292(12) 0.0225(11) 0.0337(12) 0.0088(9) 0.0148(10) 0.0056(9)
C26 0.0207(10) 0.0248(11) 0.0232(10) 0.0085(8) 0.0072(8) 0.0079(8)
C27 0.0318(13) 0.0362(14) 0.0426(14) 0.0094(11) 0.0226(11) 0.0114(11)
C28 0.075(2) 0.0225(14) 0.115(3) 0.0189(17) 0.064(2) 0.0093(15)
C29 0.0348(13) 0.0448(15) 0.0374(14) 0.0141(12) 0.0212(11) 0.0152(12)
C31 0.0241(10) 0.0204(10) 0.0193(10) 0.0050(8) 0.0067(8) 0.0058(8)
C32 0.0280(11) 0.0204(10) 0.0219(10) 0.0055(8) 0.0052(9) 0.0053(9)
C33 0.0374(13) 0.0269(12) 0.0188(10) 0.0073(9) 0.0071(9) 0.0040(10)
C34 0.0355(13) 0.0257(12) 0.0238(11) 0.0031(9) 0.0142(10) 0.0010(10)
C35 0.0281(12) 0.0253(11) 0.0299(12) 0.0045(9) 0.0132(10) 0.0071(9)
C36 0.0243(11) 0.0221(11) 0.0226(10) 0.0058(8) 0.0060(9) 0.0048(8)
C37 0.0455(16) 0.0483(16) 0.0275(12) 0.0172(12) 0.0024(11) 0.0205(13)
C38 0.0543(19) 0.063(2) 0.0434(16) 0.0072(15) 0.0333(15) 0.0179(16)
C39 0.0378(14) 0.0365(14) 0.0375(14) 0.0090(11) 0.0039(11) 0.0199(12)

loop_
_atom_type_symbol
_atom_type_description
_atom_type_scat_dispersion_real
_atom_type_scat_dispersion_imag
_atom_type_scat_source
C C 0.0033 0.0016 'International Tables Vol C Tables 4.2.6.8 and 6.1.1.4'
H H 0.0000 0.0000 'International Tables Vol C Tables 4.2.6.8 and 6.1.1.4'
O O 0.0106 0.0060 'International Tables Vol C Tables 4.2.6.8 and 6.1.1.4'
P P 0.1023 0.0942 'International Tables Vol C Tables 4.2.6.8 and 6.1.1.4'
Br Br -0.2901 2.4595 'International Tables Vol C Tables 4.2.6.8 and 6.1.1.4'
In In -0.7276 1.3100 'International Tables Vol C Tables 4.2.6.8 and 6.1.1.4'

loop_
_geom_angle_atom_site_label_1
_geom_angle_atom_site_label_2
_geom_angle_atom_site_label_3
_geom_angle
Br3 In Br2 101.862(12)
Br3 In Br1 105.600(13)
Br2 In Br1 106.561(12)
Br3 In P 116.178(16)
Br2 In P 119.496(16)
Br1 In P 106.082(15)
C21 P C11 111.43(10)
C21 P C31 108.79(10)
C11 P C31 112.91(10)
C21 P In 110.71(7)
C11 P In 105.82(7)
C31 P In 107.08(7)
C12 O11 C17 119.17(19)
C14 O12 C18 118.0(2)
C16 O13 C19 118.98(19)
C22 O21 C27 117.46(18)
C24 O22 C28 117.7(2)
C26 O23 C29 118.78(19)
C32 O31 C37 117.3(2)
C34 O32 C38 117.2(2)
C36 O33 C39 117.39(19)
C12 C11 C16 117.82(19)
C12 C11 P 115.61(16)
C16 C11 P 126.49(17)
O11 C12 C13 123.8(2)
O11 C12 C11 113.84(19)
C13 C12 C11 122.3(2)
C14 C13 C12 117.6(2)
O12 C14 C15 115.0(2)
O12 C14 C13 123.1(2)
C15 C14 C13 121.9(2)
C14 C15 C16 119.7(2)
O13 C16 C15 123.0(2)
O13 C16 C11 116.41(19)
C15 C16 C11 120.6(2)
C26 C21 C22 117.64(19)
C26 C21 P 124.68(16)
C22 C21 P 117.67(16)
O21 C22 C23 123.8(2)
O21 C22 C21 114.26(19)
C23 C22 C21 121.9(2)
C22 C23 C24 118.6(2)
O22 C24 C25 123.7(2)
O22 C24 C23 114.8(2)
C25 C24 C23 121.5(2)
C24 C25 C26 118.9(2)
O23 C26 C25 121.8(2)
O23 C26 C21 116.79(19)
C25 C26 C21 121.3(2)
C32 C31 C36 117.9(2)
C32 C31 P 116.65(17)
C36 C31 P 125.43(17)
O31 C32 C33 123.3(2)
O31 C32 C31 114.8(2)
C33 C32 C31 121.9(2)
C34 C33 C32 118.2(2)
O32 C34 C35 123.0(2)
O32 C34 C33 115.3(2)
C35 C34 C33 121.6(2)
C34 C35 C36 119.4(2)
O33 C36 C35 122.4(2)
O33 C36 C31 116.8(2)
C35 C36 C31 120.9(2)

loop_
_geom_bond_atom_site_label_1
_geom_bond_atom_site_label_2
_geom_bond_distance
In Br3 2.5245(3)
In Br2 2.5256(3)
In Br1 2.5407(3)
In P 2.5495(6)
P C21 1.798(2)
P C11 1.799(2)
P C31 1.800(2)
O11 C12 1.358(3)
O11 C17 1.428(3)
O12 C14 1.367(3)
O12 C18 1.420(4)
O13 C16 1.352(3)
O13 C19 1.436(3)
O21 C22 1.364(3)
O21 C27 1.443(3)
O22 C24 1.362(3)
O22 C28 1.427(4)
O23 C26 1.361(3)
O23 C29 1.435(3)
O31 C32 1.371(3)
O31 C37 1.440(3)
O32 C34 1.364(3)
O32 C38 1.420(4)
O33 C36 1.357(3)
O33 C39 1.424(3)
C11 C12 1.402(3)
C11 C16 1.411(3)
C12 C13 1.395(3)
C13 C14 1.392(3)
C14 C15 1.385(4)
C15 C16 1.385(3)
C21 C26 1.402(3)
C21 C22 1.406(3)
C22 C23 1.379(3)
C23 C24 1.393(3)
C24 C25 1.387(3)
C25 C26 1.392(3)
C31 C32 1.402(3)
C31 C36 1.403(3)
C32 C33 1.391(3)
C33 C34 1.389(4)
C34 C35 1.382(4)
C35 C36 1.390(3)

loop_
_geom_torsion_atom_site_label_1
_geom_torsion_atom_site_label_2
_geom_torsion_atom_site_label_3
_geom_torsion_atom_site_label_4
_geom_torsion
Br3 In P C21 -137.91(7)
Br2 In P C21 -15.14(8)
Br1 In P C21 105.11(8)
Br3 In P C11 101.22(7)
Br2 In P C11 -136.02(7)
Br1 In P C11 -15.76(7)
Br3 In P C31 -19.47(8)
Br2 In P C31 103.30(8)
Br1 In P C31 -136.44(8)
C21 P C11 C12 -172.18(16)
C31 P C11 C12 65.03(19)
In P C11 C12 -51.78(17)
C21 P C11 C16 4.4(2)
C31 P C11 C16 -118.4(2)
In P C11 C16 124.82(18)
C17 O11 C12 C13 -0.6(3)
C17 O11 C12 C11 -179.7(2)
C16 C11 C12 O11 179.04(19)
P C11 C12 O11 -4.1(3)
C16 C11 C12 C13 0.0(3)
P C11 C12 C13 176.90(18)
O11 C12 C13 C14 -178.6(2)
C11 C12 C13 C14 0.3(3)
C18 O12 C14 C15 -164.1(3)
C18 O12 C14 C13 16.3(4)
C12 C13 C14 O12 179.8(2)
C12 C13 C14 C15 0.2(4)
O12 C14 C15 C16 179.4(2)
C13 C14 C15 C16 -1.0(4)
C19 O13 C16 C15 -1.6(3)
C19 O13 C16 C11 179.1(2)
C14 C15 C16 O13 -178.0(2)
C14 C15 C16 C11 1.3(3)
C12 C11 C16 O13 178.52(19)
P C11 C16 O13 2.0(3)
C12 C11 C16 C15 -0.8(3)
P C11 C16 C15 -177.33(18)
C11 P C21 C26 -101.3(2)
C31 P C21 C26 23.8(2)
In P C21 C26 141.21(17)
C11 P C21 C22 79.21(18)
C31 P C21 C22 -155.67(17)
In P C21 C22 -38.27(18)
C27 O21 C22 C23 -4.7(3)
C27 O21 C22 C21 176.7(2)
C26 C21 C22 O21 175.12(19)
P C21 C22 O21 -5.4(3)
C26 C21 C22 C23 -3.6(3)
P C21 C22 C23 175.94(18)
O21 C22 C23 C24 -177.7(2)
C21 C22 C23 C24 0.9(4)
C28 O22 C24 C25 -3.3(5)
C28 O22 C24 C23 177.8(3)
C22 C23 C24 O22 -179.4(2)
C22 C23 C24 C25 1.7(4)
O22 C24 C25 C26 179.8(3)
C23 C24 C25 C26 -1.4(4)
C29 O23 C26 C25 28.3(3)
C29 O23 C26 C21 -154.8(2)
C24 C25 C26 O23 175.3(2)
C24 C25 C26 C21 -1.4(4)
C22 C21 C26 O23 -173.09(19)
P C21 C26 O23 7.4(3)
C22 C21 C26 C25 3.8(3)
P C21 C26 C25 -175.66(18)
C21 P C31 C32 72.80(19)
C11 P C31 C32 -162.95(17)
In P C31 C32 -46.89(18)
C21 P C31 C36 -105.4(2)
C11 P C31 C36 18.8(2)
In P C31 C36 134.87(18)
C37 O31 C32 C33 -10.7(3)
C37 O31 C32 C31 170.4(2)
C36 C31 C32 O31 -179.8(2)
P C31 C32 O31 1.8(3)
C36 C31 C32 C33 1.3(3)
P C31 C32 C33 -177.09(18)
O31 C32 C33 C34 -179.6(2)
C31 C32 C33 C34 -0.8(4)
C38 O32 C34 C35 -1.1(4)
C38 O32 C34 C33 178.2(2)
C32 C33 C34 O32 -179.6(2)
C32 C33 C34 C35 -0.3(4)
O32 C34 C35 C36 -179.8(2)
C33 C34 C35 C36 0.9(4)
C39 O33 C36 C35 7.7(3)
C39 O33 C36 C31 -173.1(2)
C34 C35 C36 O33 178.7(2)
C34 C35 C36 C31 -0.4(3)
C32 C31 C36 O33 -179.8(2)
P C31 C36 O33 -1.6(3)
C32 C31 C36 C35 -0.6(3)
P C31 C36 C35 177.59(18)
